data_4333413
loop_
_publ_author_name
'Feller, Moran'
'Ben-Ari, Eyal'
'Gupta, Tarkeshwar'
'Shimon, Linda J. W.'
'Leitus, Gregory'
'Diskin-Posner, Yael'
'Weiner, Lev'
'Milstein, David'

_publ_section_title
;
 Mononuclear Rh(II) PNP-type complexes. Structure and reactivity.
;
_journal_issue 25
_journal_name_full 'Inorganic chemistry'
_journal_page_first 10479
_journal_page_last 10490
_journal_paper_doi 10.1021/ic701044b
_journal_volume 46
_journal_year 2007
_chemical_formula_sum 'C48 H86 B2 F8 N2 O2 P4 Rh2'
_chemical_formula_weight 1226.51
_chemical_name_systematic
; 
 ? 
;
_space_group_IT_number 2
_symmetry_cell_setting triclinic
_symmetry_space_group_name_Hall '-P 1'
_symmetry_space_group_name_H-M 'P -1'
_atom_sites_solution_hydrogens geom
_atom_sites_solution_primary direct
_atom_sites_solution_secondary difmap
_audit_creation_method SHELXL-97
_cell_angle_alpha 107.8400(10)
_cell_angle_beta 102.8250(10)
_cell_angle_gamma 91.4560(10)
_cell_formula_units_Z 1
_cell_length_a 8.0990(2)
_cell_length_b 12.3870(2)
_cell_length_c 15.5640(3)
_cell_measurement_reflns_used 4741
_cell_measurement_temperature 290(2)
_cell_measurement_theta_max 27.48
_cell_measurement_theta_min 2.55
_cell_volume 1441.90(5)
_computing_cell_refinement HKL
_computing_data_collection 'Collect package Bruker - Nonius'
_computing_data_reduction HKL
_computing_structure_refinement 'SHELXL-97 (Sheldrick, 1997)'
_computing_structure_solution 'SHELXS-97 (Sheldrick, 1990)'
_diffrn_ambient_temperature 290(2)
_diffrn_measured_fraction_theta_full 0.947
_diffrn_measured_fraction_theta_max 0.947
_diffrn_measurement_device_type 'Nonius Kappa CCD'
_diffrn_measurement_method 'Phi and Omega scans'
_diffrn_radiation_monochromator graphite
_diffrn_radiation_source 'fine-focus sealed tube'
_diffrn_radiation_type MoK\a
_diffrn_radiation_wavelength 0.71073
_diffrn_reflns_av_R_equivalents 0.0000
_diffrn_reflns_av_sigmaI/netI 0.0366
_diffrn_reflns_limit_h_max 10
_diffrn_reflns_limit_h_min -10
_diffrn_reflns_limit_k_max 15
_diffrn_reflns_limit_k_min -16
_diffrn_reflns_limit_l_max 20
_diffrn_reflns_limit_l_min 0
_diffrn_reflns_number 6273
_diffrn_reflns_theta_full 27.47
_diffrn_reflns_theta_max 27.47
_diffrn_reflns_theta_min 2.59
_exptl_absorpt_coefficient_mu 0.746
_exptl_absorpt_correction_T_max 0.9637
_exptl_absorpt_correction_T_min 0.9291
_exptl_absorpt_correction_type empirical
_exptl_crystal_colour Yellow
_exptl_crystal_density_diffrn 1.412
_exptl_crystal_density_method 'not measured'
_exptl_crystal_description Prism
_exptl_crystal_F_000 636
_exptl_crystal_size_max 0.10
_exptl_crystal_size_mid 0.10
_exptl_crystal_size_min 0.05
_refine_diff_density_max 1.090
_refine_diff_density_min -0.809
_refine_diff_density_rms 0.114
_refine_ls_extinction_method none
_refine_ls_goodness_of_fit_ref 1.069
_refine_ls_hydrogen_treatment write
_refine_ls_matrix_type full
_refine_ls_number_parameters 284
_refine_ls_number_reflns 6273
_refine_ls_number_restraints 2
_refine_ls_restrained_S_all 1.077
_refine_ls_R_factor_all 0.0653
_refine_ls_R_factor_gt 0.0582
_refine_ls_shift/su_max 0.094
_refine_ls_shift/su_mean 0.003
_refine_ls_structure_factor_coef Fsqd
_refine_ls_weighting_details 'calc w=1/[\s^2^(Fo^2^)+(0.1119P)^2^+1.6096P] where P=(Fo^2^+2Fc^2^)/3'
_refine_ls_weighting_scheme calc
_refine_ls_wR_factor_gt 0.1668
_refine_ls_wR_factor_ref 0.1734
_reflns_number_gt 5509
_reflns_number_total 6273
_reflns_threshold_expression >2sigma(I)
_cod_data_source_file ic701044bsup6.cif
_cod_data_source_block m742a
_cod_depositor_comments
;
The following automatic conversions were performed:

'_symmetry_cell_setting' value 'Triclinic' changed to 'triclinic'
according to /home/saulius/struct/CIF-dictionaries/cif_core.dic
dictionary named 'cif_core.dic' version 2.4.2 from 2011-04-26.

Automatic conversion script
Id: cif_fix_values 1891 2012-01-12 08:04:46Z andrius 

 Adding full bibliography for 4333408--4333413.cif.
;
_cod_original_sg_symbol_H-M P-1
_cod_database_code 4333413

loop_
_symmetry_equiv_pos_as_xyz
'x, y, z'
'-x, -y, -z'

loop_
_atom_site_label
_atom_site_type_symbol
_atom_site_fract_x
_atom_site_fract_y
_atom_site_fract_z
_atom_site_U_iso_or_equiv
_atom_site_adp_type
_atom_site_occupancy
_atom_site_symmetry_multiplicity
_atom_site_calc_flag
_atom_site_refinement_flags
_atom_site_disorder_assembly
_atom_site_disorder_group
Rh1 Rh 0.07303(4) 0.29688(2) 0.276735(19) 0.03902(14) Uani 1 1 d . A .
N1 N 0.1719(5) 0.2143(3) 0.1624(2) 0.0467(8) Uani 1 1 d . A .
P1 P 0.21283(14) 0.17048(9) 0.34164(7) 0.0390(2) Uani 1 1 d . A .
P2 P -0.04466(15) 0.40402(9) 0.18567(7) 0.0435(3) Uani 1 1 d . . .
C1 C 0.3395(8) 0.1097(5) 0.2566(4) 0.0657(14) Uani 1 1 d . . .
H1A H 0.4550 0.1465 0.2806 0.079 Uiso 1 1 calc R . .
H1B H 0.3441 0.0291 0.2485 0.079 Uiso 1 1 calc R . .
C2 C 0.2654(6) 0.1248(4) 0.1632(3) 0.0511(10) Uani 1 1 d . . .
C3 C 0.3062(7) 0.0575(4) 0.0845(3) 0.0593(12) Uani 1 1 d . . .
H3 H 0.3645 -0.0059 0.0859 0.071 Uiso 1 1 calc R . .
C4 C 0.2603(8) 0.0840(5) 0.0026(3) 0.0662(14) Uani 1 1 d . . .
H4 H 0.2878 0.0392 -0.0512 0.079 Uiso 1 1 calc R . .
C5 C 0.1735(9) 0.1774(5) 0.0027(3) 0.0684(15) Uani 1 1 d . A .
H5 H 0.1434 0.1976 -0.0511 0.082 Uiso 1 1 calc R . .
C6 C 0.1312(8) 0.2411(4) 0.0823(3) 0.0591(12) Uani 1 1 d . . .
C7A C 0.0750(11) 0.3586(7) 0.0896(5) 0.0437(15) Uiso 0.55 1 d P A 1
H7A H 0.0015 0.3573 0.0308 0.052 Uiso 0.55 1 calc PR A 1
H7B H 0.1736 0.4127 0.1036 0.052 Uiso 0.55 1 calc PR A 1
C7B C -0.0065(17) 0.3263(11) 0.0754(8) 0.060(3) Uiso 0.45 1 d P A 2
H7C H -0.1123 0.2842 0.0347 0.072 Uiso 0.45 1 calc PR A 2
H7D H 0.0299 0.3799 0.0475 0.072 Uiso 0.45 1 calc PR A 2
C8 C 0.3844(7) 0.2333(5) 0.4505(4) 0.0659(14) Uani 1 1 d . . .
C9 C 0.5155(8) 0.1520(6) 0.4702(5) 0.0793(17) Uani 1 1 d . B .
H9A H 0.4583 0.0831 0.4701 0.119 Uiso 1 1 calc R . .
H9B H 0.5923 0.1875 0.5298 0.119 Uiso 1 1 calc R . .
H9C H 0.5784 0.1342 0.4229 0.119 Uiso 1 1 calc R . .
C10A C 0.486(2) 0.3299(15) 0.4268(15) 0.082(5) Uiso 0.47(3) 1 d P B 3
H10A H 0.5308 0.2949 0.3737 0.123 Uiso 0.47(3) 1 calc PR B 3
H10B H 0.5784 0.3683 0.4792 0.123 Uiso 0.47(3) 1 calc PR B 3
H10C H 0.4103 0.3840 0.4133 0.123 Uiso 0.47(3) 1 calc PR B 3
C11A C 0.321(2) 0.298(2) 0.5320(12) 0.086(5) Uiso 0.47(3) 1 d P B 3
H11A H 0.2389 0.3465 0.5136 0.129 Uiso 0.47(3) 1 calc PR B 3
H11B H 0.4148 0.3444 0.5799 0.129 Uiso 0.47(3) 1 calc PR B 3
H11C H 0.2691 0.2462 0.5552 0.129 Uiso 0.47(3) 1 calc PR B 3
C10B C 0.448(2) 0.3480(12) 0.4621(13) 0.080(4) Uiso 0.53(3) 1 d P B 4
H10D H 0.3541 0.3902 0.4470 0.120 Uiso 0.53(3) 1 calc PR B 4
H10E H 0.5223 0.3459 0.4216 0.120 Uiso 0.53(3) 1 calc PR B 4
H10F H 0.5094 0.3842 0.5255 0.120 Uiso 0.53(3) 1 calc PR B 4
C11B C 0.2886(17) 0.2529(14) 0.5367(8) 0.069(4) Uiso 0.53(3) 1 d P B 4
H11D H 0.2483 0.1803 0.5387 0.103 Uiso 0.53(3) 1 calc PR B 4
H11E H 0.1940 0.2966 0.5270 0.103 Uiso 0.53(3) 1 calc PR B 4
H11F H 0.3677 0.2931 0.5945 0.103 Uiso 0.53(3) 1 calc PR B 4
C12 C 0.0747(7) 0.0498(5) 0.3424(5) 0.0685(15) Uani 1 1 d . . .
C13 C -0.0095(13) -0.0119(8) 0.2353(6) 0.116(3) Uani 1 1 d . B .
H13A H 0.0777 -0.0380 0.2033 0.175 Uiso 1 1 calc R . .
H13B H -0.0706 0.0408 0.2095 0.175 Uiso 1 1 calc R . .
H13C H -0.0867 -0.0758 0.2285 0.175 Uiso 1 1 calc R . .
C14 C 0.1672(11) -0.0399(5) 0.3770(6) 0.085(2) Uani 1 1 d . B .
H14A H 0.2521 -0.0656 0.3431 0.128 Uiso 1 1 calc R . .
H14B H 0.0870 -0.1033 0.3677 0.128 Uiso 1 1 calc R . .
H14C H 0.2207 -0.0075 0.4421 0.128 Uiso 1 1 calc R . .
C15 C -0.0586(12) 0.0866(8) 0.3906(7) 0.107(2) Uiso 1 1 d . B .
H15A H -0.1142 0.1444 0.3692 0.161 Uiso 1 1 calc R . .
H15B H -0.0096 0.1170 0.4563 0.161 Uiso 1 1 calc R . .
H15C H -0.1401 0.0227 0.3781 0.161 Uiso 1 1 calc R . .
C16 C 0.0332(8) 0.5582(5) 0.2274(4) 0.0703(16) Uani 1 1 d D A .
C17 C -0.0005(10) 0.6185(5) 0.1545(5) 0.0798(18) Uani 1 1 d . . .
H17A H 0.0425 0.6974 0.1829 0.120 Uiso 1 1 calc R A .
H17B H -0.1208 0.6126 0.1285 0.120 Uiso 1 1 calc R . .
H17C H 0.0554 0.5835 0.1061 0.120 Uiso 1 1 calc R . .
C18A C -0.0870(15) 0.6168(9) 0.2977(7) 0.069(3) Uiso 0.581(18) 1 d P A 5
H18A H -0.2040 0.6032 0.2638 0.103 Uiso 0.581(18) 1 calc PR A 5
H18B H -0.0544 0.6974 0.3235 0.103 Uiso 0.581(18) 1 calc PR A 5
H18C H -0.0727 0.5840 0.3471 0.103 Uiso 0.581(18) 1 calc PR A 5
C19A C 0.2042(16) 0.5815(12) 0.2849(10) 0.083(4) Uiso 0.581(18) 1 d P A 5
H19A H 0.2151 0.5418 0.3297 0.125 Uiso 0.581(18) 1 calc PR A 5
H19B H 0.2287 0.6620 0.3166 0.125 Uiso 0.581(18) 1 calc PR A 5
H19C H 0.2829 0.5564 0.2466 0.125 Uiso 0.581(18) 1 calc PR A 5
C18B C 0.035(3) 0.6157(18) 0.3175(15) 0.104(7) Uiso 0.419(18) 1 d P A 6
H18D H 0.0566 0.5653 0.3539 0.157 Uiso 0.419(18) 1 calc PR A 6
H18E H -0.0740 0.6440 0.3206 0.157 Uiso 0.419(18) 1 calc PR A 6
H18F H 0.1220 0.6785 0.3415 0.157 Uiso 0.419(18) 1 calc PR A 6
C19B C 0.229(2) 0.540(2) 0.230(2) 0.117(8) Uiso 0.419(18) 1 d PD A 6
H19D H 0.2394 0.4987 0.1685 0.176 Uiso 0.419(18) 1 calc PR A 6
H19E H 0.2702 0.4984 0.2714 0.176 Uiso 0.419(18) 1 calc PR A 6
H19F H 0.2943 0.6133 0.2509 0.176 Uiso 0.419(18) 1 calc PR A 6
C20A C -0.3000(19) 0.3940(13) 0.1547(10) 0.074(4) Uiso 0.484(14) 1 d PD A 7
C21A C -0.3332(19) 0.4215(12) 0.0546(9) 0.066(3) Uiso 0.484(14) 1 d PD A 7
H21A H -0.2678 0.3751 0.0157 0.099 Uiso 0.484(14) 1 calc PR A 7
H21B H -0.2991 0.5005 0.0664 0.099 Uiso 0.484(14) 1 calc PR A 7
H21C H -0.4519 0.4048 0.0238 0.099 Uiso 0.484(14) 1 calc PR A 7
C22A C -0.360(3) 0.264(2) 0.1329(18) 0.136(9) Uiso 0.484(14) 1 d P A 7
H22A H -0.3230 0.2193 0.0799 0.204 Uiso 0.484(14) 1 calc PR A 7
H22B H -0.4823 0.2542 0.1198 0.204 Uiso 0.484(14) 1 calc PR A 7
H22C H -0.3126 0.2409 0.1857 0.204 Uiso 0.484(14) 1 calc PR A 7
C23A C -0.347(3) 0.463(2) 0.2436(18) 0.139(8) Uiso 0.484(14) 1 d P A 7
H23A H -0.3078 0.5415 0.2589 0.209 Uiso 0.484(14) 1 calc PR A 7
H23B H -0.2944 0.4349 0.2934 0.209 Uiso 0.484(14) 1 calc PR A 7
H23C H -0.4683 0.4544 0.2347 0.209 Uiso 0.484(14) 1 calc PR A 7
C20B C -0.2645(13) 0.3609(9) 0.1237(8) 0.052(2) Uiso 0.516(14) 1 d P A 8
C21B C -0.3744(19) 0.4319(12) 0.0778(11) 0.071(3) Uiso 0.516(14) 1 d P A 8
H21D H -0.3332 0.4388 0.0262 0.107 Uiso 0.516(14) 1 calc PR A 8
H21E H -0.3715 0.5062 0.1217 0.107 Uiso 0.516(14) 1 calc PR A 8
H21F H -0.4892 0.3963 0.0558 0.107 Uiso 0.516(14) 1 calc PR A 8
C22B C -0.2771(16) 0.2314(10) 0.0701(9) 0.072(3) Uiso 0.516(14) 1 d P A 8
H22D H -0.2051 0.1946 0.1080 0.108 Uiso 0.516(14) 1 calc PR A 8
H22E H -0.2411 0.2207 0.0136 0.108 Uiso 0.516(14) 1 calc PR A 8
H22F H -0.3927 0.1989 0.0556 0.108 Uiso 0.516(14) 1 calc PR A 8
C23B C -0.3725(18) 0.3767(13) 0.1964(10) 0.083(4) Uiso 0.516(14) 1 d P A 8
H23D H -0.3271 0.3373 0.2394 0.125 Uiso 0.516(14) 1 calc PR A 8
H23E H -0.4881 0.3463 0.1654 0.125 Uiso 0.516(14) 1 calc PR A 8
H23F H -0.3692 0.4564 0.2296 0.125 Uiso 0.516(14) 1 calc PR A 8
C24 C -0.0276(6) 0.3592(4) 0.3716(3) 0.0523(10) Uani 1 1 d . . .
O1 O -0.0924(6) 0.3944(4) 0.4312(3) 0.0843(12) Uani 1 1 d . A .
B1 B 0.5095(11) 0.8077(7) 0.1961(6) 0.081(2) Uani 1 1 d . . .
F1 F 0.3374(10) 0.8055(7) 0.1593(5) 0.163(2) Uiso 1 1 d . C .
F2 F 0.5390(11) 0.8653(8) 0.2858(6) 0.183(3) Uiso 1 1 d . C .
F3A F 0.5225(15) 0.6960(10) 0.1859(8) 0.147(3) Uiso 0.60 1 d P C 9
F4A F 0.5712(17) 0.8449(13) 0.1407(10) 0.156(4) Uiso 0.60 1 d P C 9
F3B F 0.5667(16) 0.9069(12) 0.1758(9) 0.102(3) Uiso 0.40 1 d P C 10
F4B F 0.628(2) 0.7447(15) 0.1593(12) 0.140(5) Uiso 0.40 1 d P C 10

loop_
_atom_site_aniso_label
_atom_site_aniso_U_11
_atom_site_aniso_U_22
_atom_site_aniso_U_33
_atom_site_aniso_U_23
_atom_site_aniso_U_13
_atom_site_aniso_U_12
Rh1 0.0502(2) 0.0380(2) 0.03347(19) 0.01555(13) 0.01235(13) 0.01636(13)
N1 0.070(2) 0.0408(17) 0.0382(17) 0.0172(14) 0.0216(16) 0.0215(16)
P1 0.0493(5) 0.0373(5) 0.0358(5) 0.0185(4) 0.0108(4) 0.0121(4)
P2 0.0549(6) 0.0377(5) 0.0372(5) 0.0152(4) 0.0042(4) 0.0159(4)
C1 0.080(4) 0.077(3) 0.057(3) 0.032(3) 0.032(3) 0.042(3)
C2 0.069(3) 0.048(2) 0.047(2) 0.0204(19) 0.025(2) 0.021(2)
C3 0.075(3) 0.055(3) 0.055(3) 0.016(2) 0.030(2) 0.027(2)
C4 0.090(4) 0.066(3) 0.043(2) 0.008(2) 0.028(2) 0.026(3)
C5 0.107(4) 0.070(3) 0.036(2) 0.020(2) 0.024(2) 0.030(3)
C6 0.091(4) 0.054(3) 0.040(2) 0.021(2) 0.022(2) 0.030(2)
C8 0.058(3) 0.060(3) 0.067(3) 0.017(2) -0.006(2) 0.013(2)
C9 0.074(4) 0.086(4) 0.077(4) 0.035(3) 0.000(3) 0.030(3)
C12 0.064(3) 0.054(3) 0.093(4) 0.040(3) 0.009(3) -0.003(2)
C13 0.122(7) 0.092(5) 0.107(6) 0.033(5) -0.023(5) -0.038(5)
C14 0.124(6) 0.054(3) 0.098(5) 0.047(3) 0.035(4) 0.015(3)
C16 0.094(4) 0.052(3) 0.064(3) 0.032(2) 0.001(3) -0.010(3)
C17 0.110(5) 0.062(3) 0.085(4) 0.047(3) 0.025(4) 0.023(3)
C24 0.059(3) 0.052(2) 0.051(2) 0.018(2) 0.021(2) 0.019(2)
O1 0.094(3) 0.096(3) 0.072(3) 0.017(2) 0.050(2) 0.032(2)
B1 0.092(5) 0.080(5) 0.086(5) 0.034(4) 0.039(4) 0.031(4)

loop_
_atom_type_symbol
_atom_type_description
_atom_type_scat_dispersion_real
_atom_type_scat_dispersion_imag
_atom_type_scat_source
C C 0.0033 0.0016 'International Tables Vol C Tables 4.2.6.8 and 6.1.1.4'
H H 0.0000 0.0000 'International Tables Vol C Tables 4.2.6.8 and 6.1.1.4'
B B 0.0013 0.0007 'International Tables Vol C Tables 4.2.6.8 and 6.1.1.4'
F F 0.0171 0.0103 'International Tables Vol C Tables 4.2.6.8 and 6.1.1.4'
N N 0.0061 0.0033 'International Tables Vol C Tables 4.2.6.8 and 6.1.1.4'
O O 0.0106 0.0060 'International Tables Vol C Tables 4.2.6.8 and 6.1.1.4'
P P 0.1023 0.0942 'International Tables Vol C Tables 4.2.6.8 and 6.1.1.4'
Rh Rh -1.1178 0.9187 'International Tables Vol C Tables 4.2.6.8 and 6.1.1.4'

loop_
_geom_angle_atom_site_label_1
_geom_angle_atom_site_label_2
_geom_angle_atom_site_label_3
_geom_angle
C24 Rh1 N1 175.19(18)
C24 Rh1 P2 96.24(15)
N1 Rh1 P2 84.00(10)
C24 Rh1 P1 95.66(15)
N1 Rh1 P1 84.05(10)
P2 Rh1 P1 168.05(4)
C6 N1 C2 117.8(4)
C6 N1 Rh1 121.3(3)
C2 N1 Rh1 120.6(3)
C1 P1 C12 106.2(3)
C1 P1 C8 101.2(3)
C12 P1 C8 114.5(3)
C1 P1 Rh1 100.39(16)
C12 P1 Rh1 115.02(19)
C8 P1 Rh1 116.67(17)
C7B P2 C20B 82.9(6)
C7B P2 C16 114.2(5)
C20B P2 C16 118.7(4)
C7B P2 C7A 22.0(4)
C20B P2 C7A 103.2(5)
C16 P2 C7A 96.7(3)
C7B P2 C20A 101.3(6)
C20B P2 C20A 18.8(4)
C16 P2 C20A 106.8(5)
C7A P2 C20A 120.8(5)
C7B P2 Rh1 101.8(4)
C20B P2 Rh1 115.7(3)
C16 P2 Rh1 116.91(18)
C7A P2 Rh1 99.9(2)
C20A P2 Rh1 114.9(4)
C2 C1 P1 112.0(3)
C2 C1 H1A 109.2
P1 C1 H1A 109.2
C2 C1 H1B 109.2
P1 C1 H1B 109.2
H1A C1 H1B 107.9
N1 C2 C3 121.6(4)
N1 C2 C1 117.5(4)
C3 C2 C1 120.6(4)
C2 C3 C4 119.9(5)
C2 C3 H3 120.1
C4 C3 H3 120.1
C5 C4 C3 118.6(4)
C5 C4 H4 120.7
C3 C4 H4 120.7
C4 C5 C6 119.8(5)
C4 C5 H5 120.1
C6 C5 H5 120.1
N1 C6 C5 122.1(4)
N1 C6 C7A 117.0(5)
C5 C6 C7A 119.4(5)
N1 C6 C7B 117.0(6)
C5 C6 C7B 119.0(6)
C7A C6 C7B 26.8(5)
C6 C7A P2 109.4(5)
C6 C7A H7A 109.8
P2 C7A H7A 109.8
C6 C7A H7B 109.8
P2 C7A H7B 109.8
H7A C7A H7B 108.2
C6 C7B P2 113.3(7)
C6 C7B H7C 108.9
P2 C7B H7C 108.9
C6 C7B H7D 108.9
P2 C7B H7D 108.9
H7C C7B H7D 107.7
C10B C8 C11A 79.3(10)
C10B C8 C9 117.3(8)
C11A C8 C9 114.8(9)
C10B C8 C10A 24.7(7)
C11A C8 C10A 103.9(10)
C9 C8 C10A 105.2(8)
C10B C8 C11B 102.3(9)
C11A C8 C11B 23.0(8)
C9 C8 C11B 102.7(7)
C10A C8 C11B 126.9(9)
C10B C8 P1 112.6(7)
C11A C8 P1 114.0(8)
C9 C8 P1 114.4(4)
C10A C8 P1 102.7(7)
C11B C8 P1 105.4(6)
C8 C9 H9A 109.5
C8 C9 H9B 109.5
H9A C9 H9B 109.5
C8 C9 H9C 109.5
H9A C9 H9C 109.5
H9B C9 H9C 109.5
C8 C10A H10A 109.5
C8 C10A H10B 109.5
H10A C10A H10B 109.5
C8 C10A H10C 109.5
H10A C10A H10C 109.5
H10B C10A H10C 109.5
C8 C11A H11A 109.5
C8 C11A H11B 109.5
H11A C11A H11B 109.5
C8 C11A H11C 109.5
H11A C11A H11C 109.5
H11B C11A H11C 109.5
C8 C10B H10D 109.5
C8 C10B H10E 109.5
H10D C10B H10E 109.5
C8 C10B H10F 109.5
H10D C10B H10F 109.5
H10E C10B H10F 109.5
C8 C11B H11D 109.5
C8 C11B H11E 109.5
H11D C11B H11E 109.5
C8 C11B H11F 109.5
H11D C11B H11F 109.5
H11E C11B H11F 109.5
C15 C12 C14 110.2(6)
C15 C12 C13 109.0(7)
C14 C12 C13 105.6(6)
C15 C12 P1 112.7(5)
C14 C12 P1 115.5(4)
C13 C12 P1 103.1(5)
C12 C13 H13A 109.5
C12 C13 H13B 109.5
H13A C13 H13B 109.5
C12 C13 H13C 109.5
H13A C13 H13C 109.5
H13B C13 H13C 109.5
C12 C14 H14A 109.5
C12 C14 H14B 109.5
H14A C14 H14B 109.5
C12 C14 H14C 109.5
H14A C14 H14C 109.5
H14B C14 H14C 109.5
C12 C15 H15A 109.5
C12 C15 H15B 109.5
H15A C15 H15B 109.5
C12 C15 H15C 109.5
H15A C15 H15C 109.5
H15B C15 H15C 109.5
C18B C16 C19A 69.2(12)
C18B C16 C17 120.2(11)
C19A C16 C17 114.3(7)
C18B C16 C18A 36.0(10)
C19A C16 C18A 105.1(8)
C17 C16 C18A 103.6(6)
C18B C16 C19B 103.9(14)
C19A C16 C19B 34.8(10)
C17 C16 C19B 98.4(10)
C18A C16 C19B 139.9(11)
C18B C16 P2 115.9(10)
C19A C16 P2 112.6(6)
C17 C16 P2 115.8(4)
C18A C16 P2 103.6(5)
C19B C16 P2 96.1(10)
C16 C17 H17A 109.5
C16 C17 H17B 109.5
H17A C17 H17B 109.5
C16 C17 H17C 109.5
H17A C17 H17C 109.5
H17B C17 H17C 109.5
C16 C18A H18A 109.5
C16 C18A H18B 109.5
H18A C18A H18B 109.5
C16 C18A H18C 109.5
H18A C18A H18C 109.5
H18B C18A H18C 109.5
C16 C19A H19A 109.5
C16 C19A H19B 109.5
H19A C19A H19B 109.5
C16 C19A H19C 109.4
H19A C19A H19C 109.5
H19B C19A H19C 109.5
C16 C18B H18D 109.4
C16 C18B H18E 109.6
H18D C18B H18E 109.5
C16 C18B H18F 109.4
H18D C18B H18F 109.5
H18E C18B H18F 109.5
C16 C19B H19D 109.4
C16 C19B H19E 109.5
H19D C19B H19E 109.5
C16 C19B H19F 109.5
H19D C19B H19F 109.5
H19E C19B H19F 109.5
C23A C20A C22A 108.5(17)
C23A C20A C21A 127.7(15)
C22A C20A C21A 108.1(14)
C23A C20A P2 105.8(12)
C22A C20A P2 105.2(12)
C21A C20A P2 99.2(9)
C20A C21A H21A 109.5
C20A C21A H21B 109.5
H21A C21A H21B 109.5
C20A C21A H21C 109.5
H21A C21A H21C 109.5
H21B C21A H21C 109.5
C20A C22A H22A 109.5
C20A C22A H22B 109.5
H22A C22A H22B 109.5
C20A C22A H22C 109.5
H22A C22A H22C 109.5
H22B C22A H22C 109.5
C20A C23A H23A 109.5
C20A C23A H23B 109.5
H23A C23A H23B 109.5
C20A C23A H23C 109.5
H23A C23A H23C 109.5
H23B C23A H23C 109.5
C21B C20B C23B 90.3(11)
C21B C20B C22B 117.4(10)
C23B C20B C22B 107.8(9)
C21B C20B P2 124.0(8)
C23B C20B P2 107.9(8)
C22B C20B P2 106.7(8)
C20B C21B H21D 109.5
C20B C21B H21E 109.5
H21D C21B H21E 109.5
C20B C21B H21F 109.5
H21D C21B H21F 109.5
H21E C21B H21F 109.5
C20B C22B H22D 109.5
C20B C22B H22E 109.5
H22D C22B H22E 109.5
C20B C22B H22F 109.5
H22D C22B H22F 109.5
H22E C22B H22F 109.5
C20B C23B H23D 109.5
C20B C23B H23E 109.5
H23D C23B H23E 109.5
C20B C23B H23F 109.5
H23D C23B H23F 109.5
H23E C23B H23F 109.5
O1 C24 Rh1 177.5(5)
F4A B1 F2 121.6(11)
F4A B1 F3A 115.2(11)
F2 B1 F3A 108.8(9)
F4A B1 F4B 65.1(10)
F2 B1 F4B 121.7(11)
F3A B1 F4B 54.5(8)
F4A B1 F1 100.7(9)
F2 B1 F1 106.8(8)
F3A B1 F1 100.7(8)
F4B B1 F1 130.0(10)
F4A B1 F3B 33.4(7)
F2 B1 F3B 91.6(9)
F3A B1 F3B 146.7(10)
F4B B1 F3B 92.5(10)
F1 B1 F3B 98.1(8)

loop_
_geom_bond_atom_site_label_1
_geom_bond_atom_site_label_2
_geom_bond_distance
Rh1 C24 1.818(5)
Rh1 N1 2.100(4)
Rh1 P2 2.3013(10)
Rh1 P1 2.3033(10)
N1 C6 1.360(6)
N1 C2 1.361(6)
P1 C1 1.845(5)
P1 C12 1.849(5)
P1 C8 1.871(5)
P2 C7B 1.791(12)
P2 C20B 1.806(10)
P2 C16 1.861(5)
P2 C7A 1.910(8)
P2 C20A 2.008(15)
C1 C2 1.514(7)
C1 H1A 0.9700
C1 H1B 0.9700
C2 C3 1.369(6)
C3 C4 1.386(7)
C3 H3 0.9300
C4 C5 1.369(8)
C4 H4 0.9300
C5 C6 1.370(7)
C5 H5 0.9300
C6 C7A 1.515(9)
C6 C7B 1.564(13)
C7A H7A 0.9700
C7A H7B 0.9700
C7B H7C 0.9700
C7B H7D 0.9700
C8 C10B 1.442(15)
C8 C11A 1.483(18)
C8 C9 1.528(8)
C8 C10A 1.614(18)
C8 C11B 1.653(15)
C9 H9A 0.9600
C9 H9B 0.9600
C9 H9C 0.9600
C10A H10A 0.9600
C10A H10B 0.9600
C10A H10C 0.9600
C11A H11A 0.9600
C11A H11B 0.9600
C11A H11C 0.9600
C10B H10D 0.9600
C10B H10E 0.9600
C10B H10F 0.9600
C11B H11D 0.9600
C11B H11E 0.9600
C11B H11F 0.9600
C12 C15 1.453(11)
C12 C14 1.522(8)
C12 C13 1.585(10)
C13 H13A 0.9600
C13 H13B 0.9600
C13 H13C 0.9600
C14 H14A 0.9600
C14 H14B 0.9600
C14 H14C 0.9600
C15 H15A 0.9600
C15 H15B 0.9600
C15 H15C 0.9600
C16 C18B 1.36(2)
C16 C19A 1.440(14)
C16 C17 1.520(7)
C16 C18A 1.642(13)
C16 C19B 1.599(16)
C17 H17A 0.9600
C17 H17B 0.9600
C17 H17C 0.9600
C18A H18A 0.9600
C18A H18B 0.9600
C18A H18C 0.9600
C19A H19A 0.9600
C19A H19B 0.9600
C19A H19C 0.9600
C18B H18D 0.9600
C18B H18E 0.9600
C18B H18F 0.9600
C19B H19D 0.9600
C19B H19E 0.9600
C19B H19F 0.9600
C20A C23A 1.52(3)
C20A C22A 1.58(3)
C20A C21A 1.661(15)
C21A H21A 0.9600
C21A H21B 0.9600
C21A H21C 0.9600
C22A H22A 0.9600
C22A H22B 0.9600
C22A H22C 0.9600
C23A H23A 0.9600
C23A H23B 0.9600
C23A H23C 0.9600
C20B C21B 1.489(17)
C20B C23B 1.548(18)
C20B C22B 1.554(16)
C21B H21D 0.9600
C21B H21E 0.9600
C21B H21F 0.9600
C22B H22D 0.9600
C22B H22E 0.9600
C22B H22F 0.9600
C23B H23D 0.9600
C23B H23E 0.9600
C23B H23F 0.9600
C24 O1 1.144(6)
B1 F4A 1.277(15)
B1 F2 1.322(12)
B1 F3A 1.354(14)
B1 F4B 1.366(19)
B1 F1 1.381(11)
B1 F3B 1.449(15)

loop_
_geom_torsion_atom_site_label_1
_geom_torsion_atom_site_label_2
_geom_torsion_atom_site_label_3
_geom_torsion_atom_site_label_4
_geom_torsion
C24 Rh1 N1 C6 89(2)
P2 Rh1 N1 C6 -4.0(4)
P1 Rh1 N1 C6 175.8(4)
C24 Rh1 N1 C2 -85(2)
P2 Rh1 N1 C2 -177.6(4)
P1 Rh1 N1 C2 2.2(4)
C24 Rh1 P1 C1 -174.7(3)
N1 Rh1 P1 C1 10.1(2)
P2 Rh1 P1 C1 10.8(3)
C24 Rh1 P1 C12 71.8(3)
N1 Rh1 P1 C12 -103.4(3)
P2 Rh1 P1 C12 -102.7(3)
C24 Rh1 P1 C8 -66.5(3)
N1 Rh1 P1 C8 118.4(3)
P2 Rh1 P1 C8 119.0(3)
C24 Rh1 P2 C7B -164.4(5)
N1 Rh1 P2 C7B 10.7(5)
P1 Rh1 P2 C7B 10.1(5)
C24 Rh1 P2 C20B -76.8(5)
N1 Rh1 P2 C20B 98.4(4)
P1 Rh1 P2 C20B 97.7(5)
C24 Rh1 P2 C16 70.4(3)
N1 Rh1 P2 C16 -114.4(3)
P1 Rh1 P2 C16 -115.1(3)
C24 Rh1 P2 C7A 173.2(3)
N1 Rh1 P2 C7A -11.6(3)
P1 Rh1 P2 C7A -12.3(3)
C24 Rh1 P2 C20A -55.9(5)
N1 Rh1 P2 C20A 119.2(5)
P1 Rh1 P2 C20A 118.6(5)
C12 P1 C1 C2 98.6(4)
C8 P1 C1 C2 -141.5(4)
Rh1 P1 C1 C2 -21.4(5)
C6 N1 C2 C3 -5.2(8)
Rh1 N1 C2 C3 168.6(4)
C6 N1 C2 C1 168.2(5)
Rh1 N1 C2 C1 -18.0(6)
P1 C1 C2 N1 26.7(7)
P1 C1 C2 C3 -159.8(4)
N1 C2 C3 C4 3.7(8)
C1 C2 C3 C4 -169.5(5)
C2 C3 C4 C5 -0.4(9)
C3 C4 C5 C6 -1.3(10)
C2 N1 C6 C5 3.5(9)
Rh1 N1 C6 C5 -170.2(5)
C2 N1 C6 C7A -162.3(5)
Rh1 N1 C6 C7A 24.0(7)
C2 N1 C6 C7B 167.5(7)
Rh1 N1 C6 C7B -6.2(9)
C4 C5 C6 N1 -0.3(10)
C4 C5 C6 C7A 165.1(6)
C4 C5 C6 C7B -164.0(8)
N1 C6 C7A P2 -32.9(8)
C5 C6 C7A P2 160.9(5)
C7B C6 C7A P2 64.2(12)
C7B P2 C7A C6 -71.3(13)
C20B P2 C7A C6 -93.9(6)
C16 P2 C7A C6 144.5(5)
C20A P2 C7A C6 -101.4(7)
Rh1 P2 C7A C6 25.6(5)
N1 C6 C7B P2 16.3(11)
C5 C6 C7B P2 -179.2(6)
C7A C6 C7B P2 -80.5(13)
C20B P2 C7B C6 -131.7(9)
C16 P2 C7B C6 110.1(8)
C7A P2 C7B C6 70.5(13)
C20A P2 C7B C6 -135.6(8)
Rh1 P2 C7B C6 -16.8(9)
C1 P1 C8 C10B 87.2(10)
C12 P1 C8 C10B -159.0(10)
Rh1 P1 C8 C10B -20.6(10)
C1 P1 C8 C11A 175.2(11)
C12 P1 C8 C11A -71.0(12)
Rh1 P1 C8 C11A 67.4(11)
C1 P1 C8 C9 -50.0(6)
C12 P1 C8 C9 63.8(6)
Rh1 P1 C8 C9 -157.7(4)
C1 P1 C8 C10A 63.5(9)
C12 P1 C8 C10A 177.2(9)
Rh1 P1 C8 C10A -44.3(9)
C1 P1 C8 C11B -162.1(7)
C12 P1 C8 C11B -48.3(7)
Rh1 P1 C8 C11B 90.2(7)
C1 P1 C12 C15 -167.4(5)
C8 P1 C12 C15 81.8(6)
Rh1 P1 C12 C15 -57.4(6)
C1 P1 C12 C14 64.6(6)
C8 P1 C12 C14 -46.1(6)
Rh1 P1 C12 C14 174.7(5)
C1 P1 C12 C13 -50.0(6)
C8 P1 C12 C13 -160.8(5)
Rh1 P1 C12 C13 60.1(6)
C7B P2 C16 C18B -168.7(13)
C20B P2 C16 C18B 96.2(13)
C7A P2 C16 C18B -154.7(13)
C20A P2 C16 C18B 80.3(13)
Rh1 P2 C16 C18B -50.0(13)
C7B P2 C16 C19A -91.7(9)
C20B P2 C16 C19A 173.1(8)
C7A P2 C16 C19A -77.8(8)
C20A P2 C16 C19A 157.2(8)
Rh1 P2 C16 C19A 26.9(8)
C7B P2 C16 C17 42.5(7)
C20B P2 C16 C17 -52.7(7)
C7A P2 C16 C17 56.4(6)
C20A P2 C16 C17 -68.6(7)
Rh1 P2 C16 C17 161.1(5)
C7B P2 C16 C18A 155.2(6)
C20B P2 C16 C18A 60.0(6)
C7A P2 C16 C18A 169.1(5)
C20A P2 C16 C18A 44.1(6)
Rh1 P2 C16 C18A -86.2(5)
C7B P2 C16 C19B -59.9(11)
C20B P2 C16 C19B -155.1(11)
C7A P2 C16 C19B -46.0(11)
C20A P2 C16 C19B -171.0(11)
Rh1 P2 C16 C19B 58.7(11)
C7B P2 C20A C23A -177.6(12)
C20B P2 C20A C23A 170(2)
C16 P2 C20A C23A -57.8(12)
C7A P2 C20A C23A -166.6(11)
Rh1 P2 C20A C23A 73.6(12)
C7B P2 C20A C22A 67.7(13)
C20B P2 C20A C22A 55.6(18)
C16 P2 C20A C22A -172.5(11)
C7A P2 C20A C22A 78.7(12)
Rh1 P2 C20A C22A -41.1(13)
C7B P2 C20A C21A -44.0(10)
C20B P2 C20A C21A -56.1(16)
C16 P2 C20A C21A 75.8(9)
C7A P2 C20A C21A -33.0(11)
Rh1 P2 C20A C21A -152.8(7)
C7B P2 C20B C21B -93.8(13)
C16 P2 C20B C21B 19.9(14)
C7A P2 C20B C21B -85.5(12)
C20A P2 C20B C21B 74.2(18)
Rh1 P2 C20B C21B 166.5(11)
C7B P2 C20B C23B 163.2(9)
C16 P2 C20B C23B -83.1(8)
C7A P2 C20B C23B 171.5(8)
C20A P2 C20B C23B -28.8(15)
Rh1 P2 C20B C23B 63.5(9)
C7B P2 C20B C22B 47.5(8)
C16 P2 C20B C22B 161.3(6)
C7A P2 C20B C22B 55.9(8)
C20A P2 C20B C22B -144(2)
Rh1 P2 C20B C22B -52.1(8)
N1 Rh1 C24 O1 41(13)
P2 Rh1 C24 O1 133(11)
P1 Rh1 C24 O1 -45(11)
